data_4505697
loop_
_publ_author_name
'Patra, Goutam Kumar'
'Goldberg, Israel'

_publ_section_title
;
 Supramolecular Design of Coordination Complexes of Silver(I) with
 Polyimine Ligands:&#x2009; Synthesis, Materials Characterization, and
 Structure of New Polymeric and Oligomeric Materials
;
_journal_issue 3
_journal_name_full 'Crystal Growth &amp; Design'
_journal_page_first 321
_journal_paper_doi 10.1021/cg034011q
_journal_volume 3
_journal_year 2003
_chemical_formula_moiety '(C18 H20 N4), 1/2(Ag P F6), 1/2(C2 H3 N)'
_chemical_formula_sum 'C19 H21.5 Ag0.5 F3 N4.5 P0.5'
_chemical_formula_weight 439.33
_chemical_name_systematic
; 
 ? 
;
_space_group_IT_number 116
_symmetry_cell_setting tetragonal
_symmetry_space_group_name_Hall 'P -4 -2c'
_symmetry_space_group_name_H-M 'P -4 c 2'
_atom_sites_solution_hydrogens geom
_atom_sites_solution_primary direct
_atom_sites_solution_secondary difmap
_audit_creation_method SHELXL-97
_cell_angle_alpha 90.00
_cell_angle_beta 90.00
_cell_angle_gamma 90.00
_cell_formula_units_Z 4
_cell_length_a 10.5950(3)
_cell_length_b 10.5950(3)
_cell_length_c 18.5580(4)
_cell_measurement_reflns_used 1729
_cell_measurement_temperature 110(2)
_cell_measurement_theta_max 27.88
_cell_measurement_theta_min 2.72
_cell_volume 2083.21(9)
_computing_cell_refinement Denzo
_computing_data_collection 'Collect, Nonius B.V.'
_computing_data_reduction Denzo
_computing_structure_refinement 'SHELXL-97 (Sheldrick, 1997)'
_computing_structure_solution DIRDIF-96
_diffrn_ambient_temperature 110(2)
_diffrn_detector_area_resol_mean '56 microns'
_diffrn_measured_fraction_theta_full 0.990
_diffrn_measured_fraction_theta_max 0.990
_diffrn_measurement_device_type 'Nonius KappaCCD'
_diffrn_measurement_method '1 deg. Phi scans'
_diffrn_radiation_monochromator graphite
_diffrn_radiation_source 'fine-focus sealed tube'
_diffrn_radiation_type MoK\a
_diffrn_radiation_wavelength 0.71073
_diffrn_reflns_av_R_equivalents 0.0530
_diffrn_reflns_av_sigmaI/netI 0.0561
_diffrn_reflns_limit_h_max 13
_diffrn_reflns_limit_h_min -13
_diffrn_reflns_limit_k_max 9
_diffrn_reflns_limit_k_min -9
_diffrn_reflns_limit_l_max 20
_diffrn_reflns_limit_l_min -23
_diffrn_reflns_number 8062
_diffrn_reflns_theta_full 27.88
_diffrn_reflns_theta_max 27.88
_diffrn_reflns_theta_min 2.72
_exptl_absorpt_coefficient_mu 0.587
_exptl_absorpt_correction_T_max 0.9436
_exptl_absorpt_correction_T_min 0.8435
_exptl_absorpt_correction_type multi-scan
_exptl_absorpt_process_details 'Blessing, 1995'
_exptl_crystal_colour colorless
_exptl_crystal_density_diffrn 1.401
_exptl_crystal_density_method 'not measured'
_exptl_crystal_description needles
_exptl_crystal_F_000 900
_exptl_crystal_size_max 0.30
_exptl_crystal_size_mid 0.15
_exptl_crystal_size_min 0.10
_refine_diff_density_max 0.714
_refine_diff_density_min -0.647
_refine_diff_density_rms 0.086
_refine_ls_abs_structure_details 'Flack H D (1983), Acta Cryst. A39, 876-881'
_refine_ls_abs_structure_Flack 0.67(7)
_refine_ls_extinction_method none
_refine_ls_goodness_of_fit_ref 0.996
_refine_ls_hydrogen_treatment constr
_refine_ls_matrix_type full
_refine_ls_number_parameters 129
_refine_ls_number_reflns 2286
_refine_ls_number_restraints 0
_refine_ls_restrained_S_all 0.996
_refine_ls_R_factor_all 0.0659
_refine_ls_R_factor_gt 0.0429
_refine_ls_shift/su_max 0.103
_refine_ls_shift/su_mean 0.013
_refine_ls_structure_factor_coef Fsqd
_refine_ls_weighting_details 'calc w=1/[\s^2^(Fo^2^)+(0.0707P)^2^+1.5216P] where P=(Fo^2^+2Fc^2^)/3'
_refine_ls_weighting_scheme calc
_refine_ls_wR_factor_gt 0.1097
_refine_ls_wR_factor_ref 0.1221
_reflns_number_gt 1729
_reflns_number_total 2286
_reflns_threshold_expression >2sigma(I)
_cod_data_source_file cg034011qsi20030205_060328.cif
_cod_data_source_block Complex-6a
_cod_original_sg_symbol_H-M P-4c2
_cod_original_formula_sum 'C19 H21.50 Ag0.50 F3 N4.50 P0.50'
_cod_database_code 4505697

loop_
_symmetry_equiv_pos_as_xyz
'x, y, z'
'-x, -y, z'
'-y, -x, -z+1/2'
'y, x, -z+1/2'
'-x, y, z+1/2'
'x, -y, z+1/2'
'-y, x, -z'
'y, -x, -z'

loop_
_atom_site_label
_atom_site_type_symbol
_atom_site_fract_x
_atom_site_fract_y
_atom_site_fract_z
_atom_site_U_iso_or_equiv
_atom_site_adp_type
_atom_site_occupancy
_atom_site_symmetry_multiplicity
_atom_site_calc_flag
_atom_site_refinement_flags
Ag1 Ag 0.5000 0.5000 0.2500 0.02517(18) Uani 1 4 d S
P2 P 0.0000 0.0000 0.4829(4) 0.061(3) Uani 0.50 2 d SP
N3 N 0.5372(4) 0.1318(4) -0.0836(2) 0.0329(10) Uani 1 1 d .
N4 N 0.5384(4) 0.3524(4) 0.15672(19) 0.0260(8) Uani 1 1 d .
C5 C 0.6430(4) 0.2821(4) 0.1502(2) 0.0259(9) Uani 1 1 d .
H5 H 0.7037 0.2860 0.1878 0.031 Uiso 1 1 calc R
C6 C 0.4541(4) 0.3448(4) 0.1020(2) 0.0261(9) Uani 1 1 d .
H6 H 0.3785 0.3928 0.1053 0.031 Uiso 1 1 calc R
C7 C 0.6045(5) 0.1186(5) -0.0283(2) 0.0294(10) Uani 1 1 d .
H7 H 0.6699 0.0574 -0.0278 0.035 Uiso 1 1 calc R
C8 C 0.5819(4) 0.1986(4) 0.0362(2) 0.0258(9) Uani 1 1 d .
C9 C 0.4727(4) 0.2709(4) 0.0421(2) 0.0293(10) Uani 1 1 d .
H9 H 0.4113 0.2693 0.0048 0.035 Uiso 1 1 calc R
C10 C 0.5608(6) 0.1249(5) -0.2140(2) 0.0422(13) Uani 1 1 d .
H10A H 0.6381 0.1774 -0.2142 0.051 Uiso 1 1 calc R
H10B H 0.4871 0.1823 -0.2151 0.051 Uiso 1 1 calc R
C11 C 0.5570(6) 0.0470(5) -0.1451(2) 0.0336(11) Uani 1 1 d .
H11 H 0.6380 -0.0003 -0.1391 0.040 Uiso 1 1 calc R
C12 C 0.6681(4) 0.2037(4) 0.0917(2) 0.0264(9) Uani 1 1 d .
H12 H 0.7432 0.1547 0.0901 0.032 Uiso 1 1 calc R
C13 C 0.5592(7) 0.0415(5) -0.2817(3) 0.0453(13) Uani 1 1 d .
H13A H 0.5599 0.0953 -0.3253 0.054 Uiso 1 1 calc R
H13B H 0.6355 -0.0124 -0.2826 0.054 Uiso 1 1 calc R
F14 F -0.1352(8) 0.0618(8) 0.5120(6) 0.064(2) Uiso 0.45 1 d P
F15 F -0.1139(10) 0.0532(10) 0.4641(7) 0.078(3) Uiso 0.45 1 d P
N16 C 0.8681(11) -0.1319(11) -0.2500 0.123(4) Uiso 1 2 d S
C17 C 0.947(2) -0.053(2) -0.2500 0.132(10) Uiso 0.50 2 d SP
F18 F -0.0461(17) -0.1015(15) 0.4377(9) 0.086(5) Uiso 0.30 1 d P
F19 F -0.0906(15) 0.0320(16) 0.4181(10) 0.084(5) Uiso 0.30 1 d P

loop_
_atom_site_aniso_label
_atom_site_aniso_U_11
_atom_site_aniso_U_22
_atom_site_aniso_U_33
_atom_site_aniso_U_23
_atom_site_aniso_U_13
_atom_site_aniso_U_12
Ag1 0.0312(4) 0.032 0.0123(2) 0.000 0.000 0.0071(3)
P2 0.014(3) 0.055(5) 0.114(8) 0.000 0.000 -0.006(3)
N3 0.061(3) 0.021(2) 0.0163(18) 0.0006(14) 0.0027(17) 0.0051(18)
N4 0.040(2) 0.0205(18) 0.0172(18) -0.0020(14) -0.0001(15) 0.0018(16)
C5 0.031(2) 0.028(2) 0.0187(19) -0.0003(17) -0.0027(17) 0.0015(18)
C6 0.031(2) 0.027(2) 0.021(2) -0.0043(17) -0.0063(18) 0.005(2)
C7 0.041(3) 0.028(2) 0.0191(18) 0.0022(17) 0.0049(19) 0.006(2)
C8 0.036(3) 0.022(2) 0.019(2) -0.0007(17) 0.0029(18) 0.003(2)
C9 0.046(3) 0.024(2) 0.018(2) 0.0001(16) -0.0071(17) 0.004(2)
C10 0.079(4) 0.030(3) 0.018(2) 0.0007(19) 0.007(2) 0.009(3)
C11 0.055(3) 0.028(2) 0.018(2) -0.0001(18) 0.004(2) 0.009(2)
C12 0.029(2) 0.026(2) 0.024(2) 0.0011(17) 0.0039(17) 0.0052(18)
C13 0.080(4) 0.039(3) 0.018(2) 0.004(2) 0.005(3) 0.016(3)

loop_
_atom_type_symbol
_atom_type_description
_atom_type_scat_dispersion_real
_atom_type_scat_dispersion_imag
_atom_type_scat_source
C C 0.0033 0.0016 'International Tables Vol C Tables 4.2.6.8 and 6.1.1.4'
H H 0.0000 0.0000 'International Tables Vol C Tables 4.2.6.8 and 6.1.1.4'
N N 0.0061 0.0033 'International Tables Vol C Tables 4.2.6.8 and 6.1.1.4'
Ag Ag -0.8971 1.1015 'International Tables Vol C Tables 4.2.6.8 and 6.1.1.4'
P P 0.1023 0.0942 'International Tables Vol C Tables 4.2.6.8 and 6.1.1.4'
F F 0.0171 0.0103 'International Tables Vol C Tables 4.2.6.8 and 6.1.1.4'

loop_
_geom_angle_atom_site_label_1
_geom_angle_atom_site_label_2
_geom_angle_atom_site_label_3
_geom_angle
_geom_angle_site_symmetry_1
_geom_angle_site_symmetry_3
N4 Ag1 N4 86.04(18) 2_665 .
N4 Ag1 N4 139.58(19) 2_665 3_665
N4 Ag1 N4 107.93(18) . 3_665
N4 Ag1 N4 107.93(18) 2_665 4
N4 Ag1 N4 139.58(19) . 4
N4 Ag1 N4 86.04(18) 3_665 4
C7 N3 C11 119.0(4) . .
C5 N4 C6 116.3(4) . .
C5 N4 Ag1 125.1(3) . .
C6 N4 Ag1 118.3(3) . .
N4 C5 C12 124.1(4) . .
N4 C5 H5 117.9 . .
C12 C5 H5 117.9 . .
N4 C6 C9 123.1(4) . .
N4 C6 H6 118.4 . .
C9 C6 H6 118.4 . .
N3 C7 C8 120.2(4) . .
N3 C7 H7 119.9 . .
C8 C7 H7 119.9 . .
C12 C8 C9 118.2(4) . .
C12 C8 C7 121.2(4) . .
C9 C8 C7 120.7(4) . .
C6 C9 C8 119.7(4) . .
C6 C9 H9 120.2 . .
C8 C9 H9 120.2 . .
C11 C10 C13 112.0(4) . .
C11 C10 H10A 109.2 . .
C13 C10 H10A 109.2 . .
C11 C10 H10B 109.2 . .
C13 C10 H10B 109.2 . .
H10A C10 H10B 107.9 . .
N3 C11 C10 109.0(4) . .
N3 C11 C11 106.2(4) . 2_655
C10 C11 C11 111.4(4) . 2_655
N3 C11 H11 110.1 . .
C10 C11 H11 110.1 . .
C11 C11 H11 110.1 2_655 .
C8 C12 C5 118.6(4) . .
C8 C12 H12 120.7 . .
C5 C12 H12 120.7 . .
C13 C13 C10 109.8(4) 2_655 .
C13 C13 H13A 109.7 2_655 .
C10 C13 H13A 109.7 . .
C13 C13 H13B 109.7 2_655 .
C10 C13 H13B 109.7 . .
H13A C13 H13B 108.2 . .
N16 C17 C17 179.816(5) . 2_755

loop_
_geom_bond_atom_site_label_1
_geom_bond_atom_site_label_2
_geom_bond_distance
_geom_bond_site_symmetry_2
Ag1 N4 2.368(4) 2_665
Ag1 N4 2.368(4) .
Ag1 N4 2.368(4) 3_665
Ag1 N4 2.368(4) 4
P2 P2 0.635(14) 7_556
P2 F15 1.377(11) .
P2 F15 1.377(11) 2
P2 F18 1.449(16) .
P2 F18 1.449(16) 2
P2 F14 1.578(9) 7_556
P2 F14 1.578(9) 8_556
P2 F19 1.575(17) 2
P2 F19 1.575(17) .
P2 F14 1.665(9) 2
P2 F14 1.665(9) .
P2 F15 1.656(11) 7_556
N3 C7 1.257(6) .
N3 C11 1.467(6) .
N4 C5 1.341(6) .
N4 C6 1.354(6) .
C5 C12 1.392(6) .
C5 H5 0.9500 .
C6 C9 1.375(6) .
C6 H6 0.9500 .
C7 C8 1.487(6) .
C7 H7 0.9500 .
C8 C12 1.378(6) .
C8 C9 1.392(6) .
C9 H9 0.9500 .
C10 C11 1.523(6) .
C10 C13 1.535(7) .
C10 H10A 0.9900 .
C10 H10B 0.9900 .
C11 C11 1.566(11) 2_655
C11 H11 1.0000 .
C12 H12 0.9500 .
C13 C13 1.532(13) 2_655
C13 H13A 0.9900 .
C13 H13B 0.9900 .
F14 P2 1.578(9) 7_556
F15 P2 1.656(11) 7_556
N16 C17 1.18(3) .
C17 C17 1.59(7) 2_755
F18 P2 1.889(17) 7_556
F19 P2 2.101(18) 7_556
